data_7157247
loop_
_publ_author_name
'Zhan, Shao-Cong'
'Sun, Jing'
'Liu, Ru-Zhang'
'Yan, Chao-Guo'

_publ_section_title
;
 Diastereoselective construction of carbazole-based spirooxindoles via the
 Levy three-component reaction.
;
_journal_issue 1
_journal_name_full 'Organic &amp; biomolecular chemistry'
_journal_page_first 163
_journal_page_last 168
_journal_paper_doi 10.1039/c9ob02013f
_journal_volume 18
_journal_year 2019
_chemical_formula_moiety 'C39 H32 N4 O3'
_chemical_formula_sum 'C39 H32 N4 O3'
_chemical_formula_weight 604.68
_space_group_crystal_system monoclinic
_space_group_IT_number 14
_space_group_name_Hall '-P 2yn'
_space_group_name_H-M_alt 'P 1 21/n 1'
_atom_sites_solution_hydrogens geom
_audit_creation_method SHELXL-2014/7
_audit_update_record
;
2019-07-24 deposited with the CCDC.	2019-12-02 downloaded from the CCDC.
;
_cell_angle_alpha 90
_cell_angle_beta 97.529(3)
_cell_angle_gamma 90
_cell_formula_units_Z 4
_cell_length_a 9.4889(8)
_cell_length_b 24.389(3)
_cell_length_c 13.7910(13)
_cell_measurement_reflns_used 8287
_cell_measurement_temperature 273(2)
_cell_measurement_theta_max 25.01
_cell_measurement_theta_min 2.24
_cell_volume 3164.1(6)
_computing_cell_refinement 'Bruker SAINT'
_computing_data_collection 'Bruker APEX2'
_computing_data_reduction 'Bruker SAINT'
_computing_molecular_graphics 'Bruker SHELXTL'
_computing_publication_material 'Bruker SHELXTL'
_computing_structure_refinement 'SHELXL-2014/7 (Sheldrick, 2014)'
_computing_structure_solution 'SHELXS-97 (Sheldrick 2008)'
_diffrn_ambient_temperature 273(2)
_diffrn_measured_fraction_theta_full 0.996
_diffrn_measured_fraction_theta_max 0.996
_diffrn_measurement_device_type 'CCD area detector'
_diffrn_measurement_method 'phi and omega scans'
_diffrn_radiation_source 'fine-focus sealed tube'
_diffrn_radiation_type MoK\a
_diffrn_radiation_wavelength 0.71073
_diffrn_reflns_av_R_equivalents 0.0500
_diffrn_reflns_av_unetI/netI 0.0494
_diffrn_reflns_Laue_measured_fraction_full 0.996
_diffrn_reflns_Laue_measured_fraction_max 0.996
_diffrn_reflns_limit_h_max 10
_diffrn_reflns_limit_h_min -11
_diffrn_reflns_limit_k_max 30
_diffrn_reflns_limit_k_min -25
_diffrn_reflns_limit_l_max 16
_diffrn_reflns_limit_l_min -16
_diffrn_reflns_number 29796
_diffrn_reflns_point_group_measured_fraction_full 0.996
_diffrn_reflns_point_group_measured_fraction_max 0.996
_diffrn_reflns_theta_full 25.242
_diffrn_reflns_theta_max 26.000
_diffrn_reflns_theta_min 2.600
_exptl_absorpt_coefficient_mu 0.081
_exptl_absorpt_correction_T_max 0.984
_exptl_absorpt_correction_T_min 0.979
_exptl_absorpt_correction_type multi-scan
_exptl_absorpt_process_details sadabs
_exptl_crystal_colour yellow
_exptl_crystal_density_diffrn 1.269
_exptl_crystal_description block
_exptl_crystal_F_000 1272
_exptl_crystal_size_max 0.260
_exptl_crystal_size_mid 0.240
_exptl_crystal_size_min 0.200
_refine_diff_density_max 0.334
_refine_diff_density_min -0.248
_refine_diff_density_rms 0.041
_refine_ls_extinction_method none
_refine_ls_goodness_of_fit_ref 1.014
_refine_ls_hydrogen_treatment constr
_refine_ls_matrix_type full
_refine_ls_number_parameters 418
_refine_ls_number_reflns 6183
_refine_ls_number_restraints 0
_refine_ls_restrained_S_all 1.014
_refine_ls_R_factor_all 0.0994
_refine_ls_R_factor_gt 0.0535
_refine_ls_shift/su_max 0.000
_refine_ls_shift/su_mean 0.000
_refine_ls_structure_factor_coef Fsqd
_refine_ls_weighting_details 'w=1/[\s^2^(Fo^2^)+(0.0594P)^2^+0.9423P] where P=(Fo^2^+2Fc^2^)/3'
_refine_ls_weighting_scheme calc
_refine_ls_wR_factor_gt 0.1153
_refine_ls_wR_factor_ref 0.1351
_reflns_Friedel_coverage 0.000
_reflns_number_gt 3911
_reflns_number_total 6183
_reflns_threshold_expression 'I > 2\s(I)'
_cod_data_source_file c9ob02013f2.cif
_cod_data_source_block 3b
_cod_depositor_comments 'Adding full bibliography for 7157234--7157247.cif.'
_cod_original_cell_volume 3164.1(5)
_cod_original_sg_symbol_H-M 'P 21/n'
_cod_database_code 7157247
_shelx_shelxl_version_number 2014/7
_shelx_space_group_comment
; 
The symmetry employed for this shelxl refinement is uniquely defined 
by the following loop, which should always be used as a source of 
symmetry information in preference to the above space-group names. 
They are only intended as comments. 
;
_shelx_estimated_absorpt_t_min 0.979
_shelx_estimated_absorpt_t_max 0.984

loop_
_space_group_symop_operation_xyz
'x, y, z'
'-x+1/2, y+1/2, -z+1/2'
'-x, -y, -z'
'x-1/2, -y-1/2, z-1/2'

loop_
_atom_site_label
_atom_site_type_symbol
_atom_site_fract_x
_atom_site_fract_y
_atom_site_fract_z
_atom_site_U_iso_or_equiv
_atom_site_adp_type
_atom_site_occupancy
_atom_site_site_symmetry_order
_atom_site_calc_flag
_atom_site_refinement_flags_posn
_atom_site_refinement_flags_adp
C1 C -0.1192(2) 0.35208(8) 0.00745(15) 0.0390(5) Uani 1 1 d . .
C2 C -0.1864(2) 0.35631(9) -0.08791(16) 0.0484(6) Uani 1 1 d . .
H2 H -0.2577 0.3320 -0.1125 0.058 Uiso 1 1 calc R U
C3 C -0.1431(2) 0.39800(10) -0.14469(17) 0.0549(6) Uani 1 1 d . .
H3 H -0.1880 0.4026 -0.2083 0.066 Uiso 1 1 calc R U
C4 C -0.0334(3) 0.43334(10) -0.10858(17) 0.0547(6) Uani 1 1 d . .
H4 H -0.0067 0.4611 -0.1486 0.066 Uiso 1 1 calc R U
C5 C 0.0362(2) 0.42822(9) -0.01530(16) 0.0469(5) Uani 1 1 d . .
H5 H 0.1106 0.4517 0.0074 0.056 Uiso 1 1 calc R U
C6 C -0.0069(2) 0.38692(8) 0.04505(15) 0.0383(5) Uani 1 1 d . .
C7 C 0.0305(2) 0.37158(8) 0.14605(14) 0.0361(5) Uani 1 1 d . .
C8 C -0.0605(2) 0.33101(8) 0.16599(14) 0.0367(5) Uani 1 1 d . .
C9 C -0.0691(2) 0.30457(8) 0.26352(14) 0.0359(5) Uani 1 1 d . .
H9 H -0.0332 0.2670 0.2606 0.043 Uiso 1 1 calc R U
C10 C -0.2220(2) 0.30124(9) 0.28638(16) 0.0435(5) Uani 1 1 d . .
C11 C -0.3664(3) 0.28555(15) 0.4108(2) 0.0869(10) Uani 1 1 d . .
H11A H -0.4088 0.3217 0.4016 0.104 Uiso 1 1 calc R U
H11B H -0.4275 0.2597 0.3719 0.104 Uiso 1 1 calc R U
C12 C -0.3559(4) 0.2711(2) 0.5088(3) 0.1355(17) Uani 1 1 d . .
H12A H -0.3077 0.2365 0.5187 0.203 Uiso 1 1 calc R U
H12B H -0.4494 0.2680 0.5277 0.203 Uiso 1 1 calc R U
H12C H -0.3033 0.2987 0.5478 0.203 Uiso 1 1 calc R U
C13 C 0.1446(2) 0.39455(8) 0.22088(14) 0.0384(5) Uani 1 1 d . .
H13 H 0.1048 0.4273 0.2482 0.046 Uiso 1 1 calc R U
C14 C 0.2796(2) 0.41231(8) 0.18210(14) 0.0390(5) Uani 1 1 d . .
C15 C 0.3366(2) 0.46349(9) 0.20689(16) 0.0480(6) Uani 1 1 d . .
H15 H 0.2914 0.4865 0.2470 0.058 Uiso 1 1 calc R U
C16 C 0.4600(2) 0.48090(10) 0.17272(17) 0.0549(6) Uani 1 1 d . .
H16 H 0.4953 0.5157 0.1894 0.066 Uiso 1 1 calc R U
C17 C 0.5319(2) 0.44781(10) 0.11448(16) 0.0502(6) Uani 1 1 d . .
C18 C 0.6678(3) 0.46694(12) 0.0787(2) 0.0717(8) Uani 1 1 d . .
H18A H 0.6827 0.5051 0.0940 0.108 Uiso 1 1 calc R U
H18B H 0.6605 0.4619 0.0091 0.108 Uiso 1 1 calc R U
H18C H 0.7464 0.4460 0.1101 0.108 Uiso 1 1 calc R U
C19 C 0.4740(2) 0.39683(10) 0.08943(16) 0.0514(6) Uani 1 1 d . .
H19 H 0.5201 0.3737 0.0501 0.062 Uiso 1 1 calc R U
C20 C 0.3496(2) 0.37944(9) 0.12144(16) 0.0475(6) Uani 1 1 d . .
H20 H 0.3122 0.3453 0.1022 0.057 Uiso 1 1 calc R U
C21 C 0.1722(3) 0.34143(11) 0.77433(18) 0.0644(7) Uani 1 1 d . .
H21 H 0.0845 0.3400 0.7973 0.077 Uiso 1 1 calc R U
C22 C 0.2898(3) 0.36035(13) 0.8349(2) 0.0795(9) Uani 1 1 d . .
H22 H 0.2807 0.3715 0.8982 0.095 Uiso 1 1 calc R U
C23 C 0.4186(3) 0.36264(11) 0.8022(2) 0.0723(8) Uani 1 1 d . .
H23 H 0.4976 0.3752 0.8433 0.087 Uiso 1 1 calc R U
C24 C 0.4323(3) 0.34647(10) 0.7085(2) 0.0644(7) Uani 1 1 d . .
H24 H 0.5204 0.3483 0.6860 0.077 Uiso 1 1 calc R U
C25 C 0.3148(2) 0.32736(10) 0.64762(18) 0.0541(6) Uani 1 1 d . .
H25 H 0.3245 0.3163 0.5843 0.065 Uiso 1 1 calc R U
C26 C 0.1836(2) 0.32464(9) 0.68017(16) 0.0448(5) Uani 1 1 d . .
C27 C 0.0550(2) 0.30274(10) 0.61568(15) 0.0480(6) Uani 1 1 d . .
H27A H 0.0633 0.2632 0.6112 0.058 Uiso 1 1 calc R U
H27B H -0.0293 0.3106 0.6461 0.058 Uiso 1 1 calc R U
C28 C 0.0660(2) 0.29784(9) 0.43732(15) 0.0388(5) Uani 1 1 d . .
C29 C 0.0273(2) 0.33512(8) 0.34622(14) 0.0360(5) Uani 1 1 d . .
C30 C -0.04053(19) 0.38409(8) 0.39038(14) 0.0362(5) Uani 1 1 d . .
C31 C -0.1133(2) 0.42905(8) 0.34873(16) 0.0433(5) Uani 1 1 d . .
H31 H -0.1238 0.4338 0.2813 0.052 Uiso 1 1 calc R U
C32 C -0.1713(2) 0.46733(9) 0.40742(18) 0.0529(6) Uani 1 1 d . .
C33 C -0.2510(3) 0.51693(11) 0.3624(2) 0.0797(9) Uani 1 1 d . .
H33A H -0.3511 0.5119 0.3635 0.120 Uiso 1 1 calc R U
H33B H -0.2325 0.5212 0.2961 0.120 Uiso 1 1 calc R U
H33C H -0.2197 0.5491 0.3992 0.120 Uiso 1 1 calc R U
C34 C -0.1547(3) 0.45915(10) 0.50731(19) 0.0636(7) Uani 1 1 d . .
H34 H -0.1917 0.4849 0.5468 0.076 Uiso 1 1 calc R U
C35 C -0.0842(3) 0.41359(10) 0.55093(17) 0.0560(6) Uani 1 1 d . .
H35 H -0.0747 0.4085 0.6183 0.067 Uiso 1 1 calc R U
C36 C -0.0292(2) 0.37642(8) 0.49112(15) 0.0409(5) Uani 1 1 d . .
C37 C 0.1714(2) 0.35154(8) 0.30634(14) 0.0380(5) Uani 1 1 d . .
C38 C 0.2718(2) 0.37678(9) 0.38527(16) 0.0454(5) Uani 1 1 d . .
C39 C 0.2391(2) 0.30105(9) 0.27304(15) 0.0416(5) Uani 1 1 d . .
N1 N -0.14826(17) 0.31764(7) 0.08153(12) 0.0418(4) Uani 1 1 d . .
H1 H -0.2110 0.2920 0.0760 0.050 Uiso 1 1 calc R U
N2 N 0.03689(17) 0.32574(7) 0.51722(12) 0.0413(4) Uani 1 1 d . .
N3 N 0.3500(2) 0.39750(10) 0.44324(16) 0.0699(6) Uani 1 1 d . .
N4 N 0.2901(2) 0.26259(9) 0.24700(15) 0.0615(6) Uani 1 1 d . .
O1 O -0.32468(16) 0.31025(8) 0.22900(12) 0.0681(5) Uani 1 1 d . .
O2 O -0.22579(16) 0.28585(7) 0.37780(11) 0.0574(4) Uani 1 1 d . .
O3 O 0.11845(16) 0.25231(6) 0.43738(11) 0.0535(4) Uani 1 1 d . .

loop_
_atom_site_aniso_label
_atom_site_aniso_U_11
_atom_site_aniso_U_22
_atom_site_aniso_U_33
_atom_site_aniso_U_23
_atom_site_aniso_U_13
_atom_site_aniso_U_12
C1 0.0379(11) 0.0390(12) 0.0392(12) -0.0008(10) 0.0017(9) 0.0005(9)
C2 0.0467(13) 0.0527(14) 0.0439(14) -0.0023(11) -0.0014(10) -0.0036(10)
C3 0.0580(15) 0.0621(16) 0.0430(13) 0.0040(12) 0.0003(11) 0.0009(12)
C4 0.0619(15) 0.0537(15) 0.0485(15) 0.0092(11) 0.0077(12) -0.0006(12)
C5 0.0465(13) 0.0438(13) 0.0501(14) 0.0011(11) 0.0054(10) -0.0042(10)
C6 0.0347(11) 0.0379(12) 0.0421(12) -0.0021(10) 0.0041(9) 0.0024(9)
C7 0.0332(11) 0.0348(11) 0.0400(12) -0.0045(9) 0.0032(9) -0.0002(9)
C8 0.0342(11) 0.0373(12) 0.0378(12) -0.0047(9) 0.0021(9) 0.0024(9)
C9 0.0354(11) 0.0330(11) 0.0390(12) -0.0040(9) 0.0043(9) 0.0013(9)
C10 0.0424(13) 0.0454(13) 0.0425(14) -0.0066(10) 0.0049(10) -0.0034(10)
C11 0.0488(16) 0.145(3) 0.070(2) 0.0070(19) 0.0219(14) -0.0156(16)
C12 0.084(2) 0.241(5) 0.089(3) 0.027(3) 0.038(2) -0.015(3)
C13 0.0357(11) 0.0374(12) 0.0415(12) -0.0044(9) 0.0023(9) 0.0011(9)
C14 0.0344(11) 0.0439(13) 0.0372(12) -0.0007(10) -0.0007(9) -0.0014(9)
C15 0.0443(13) 0.0452(13) 0.0542(14) -0.0068(11) 0.0057(10) -0.0054(10)
C16 0.0487(14) 0.0504(14) 0.0639(16) 0.0000(12) 0.0011(12) -0.0148(11)
C17 0.0375(12) 0.0641(16) 0.0474(14) 0.0103(12) -0.0005(10) -0.0014(11)
C18 0.0473(15) 0.097(2) 0.0721(18) 0.0145(15) 0.0130(13) -0.0087(14)
C19 0.0480(13) 0.0629(16) 0.0443(13) 0.0036(11) 0.0098(11) 0.0063(12)
C20 0.0483(13) 0.0485(14) 0.0460(13) -0.0045(11) 0.0067(10) -0.0037(10)
C21 0.0657(17) 0.0775(18) 0.0486(16) -0.0007(13) 0.0017(13) 0.0159(14)
C22 0.087(2) 0.095(2) 0.0507(17) -0.0141(15) -0.0131(16) 0.0141(17)
C23 0.075(2) 0.0591(17) 0.074(2) -0.0050(15) -0.0239(16) 0.0052(14)
C24 0.0484(15) 0.0600(17) 0.082(2) 0.0073(14) -0.0024(13) 0.0037(12)
C25 0.0539(15) 0.0579(15) 0.0494(14) 0.0012(12) 0.0030(11) 0.0051(11)
C26 0.0487(13) 0.0448(13) 0.0398(13) 0.0045(10) 0.0010(10) 0.0110(10)
C27 0.0466(13) 0.0571(14) 0.0403(13) 0.0071(11) 0.0051(10) 0.0044(11)
C28 0.0323(11) 0.0407(13) 0.0432(13) 0.0010(10) 0.0042(9) 0.0032(9)
C29 0.0337(11) 0.0366(11) 0.0373(11) -0.0026(9) 0.0033(9) 0.0037(8)
C30 0.0309(10) 0.0379(12) 0.0387(12) -0.0058(9) 0.0005(8) 0.0040(9)
C31 0.0417(12) 0.0433(13) 0.0428(12) -0.0048(10) -0.0022(9) 0.0071(10)
C32 0.0541(14) 0.0457(14) 0.0560(16) -0.0117(11) -0.0041(11) 0.0154(11)
C33 0.092(2) 0.0609(18) 0.080(2) -0.0115(15) -0.0111(16) 0.0375(15)
C34 0.0709(17) 0.0618(17) 0.0568(17) -0.0209(13) 0.0039(13) 0.0242(13)
C35 0.0641(15) 0.0651(16) 0.0383(13) -0.0099(12) 0.0046(11) 0.0139(13)
C36 0.0370(11) 0.0452(13) 0.0393(13) -0.0044(10) 0.0007(9) 0.0059(9)
C37 0.0344(11) 0.0398(12) 0.0388(12) -0.0066(9) 0.0014(9) 0.0026(9)
C38 0.0401(12) 0.0541(14) 0.0416(13) -0.0023(11) 0.0039(10) -0.0012(10)
C39 0.0374(11) 0.0455(13) 0.0419(13) -0.0004(10) 0.0053(9) 0.0032(10)
N1 0.0421(10) 0.0398(10) 0.0413(11) -0.0025(8) -0.0020(8) -0.0096(8)
N2 0.0425(10) 0.0476(11) 0.0333(10) 0.0008(8) 0.0027(8) 0.0073(8)
N3 0.0615(13) 0.0914(17) 0.0532(13) -0.0122(12) -0.0056(11) -0.0195(12)
N4 0.0668(14) 0.0550(13) 0.0657(14) -0.0030(11) 0.0198(11) 0.0165(11)
O1 0.0386(9) 0.1054(15) 0.0587(11) 0.0054(10) 0.0004(8) 0.0023(9)
O2 0.0422(9) 0.0841(12) 0.0471(10) 0.0026(8) 0.0101(7) -0.0108(8)
O3 0.0606(10) 0.0453(9) 0.0553(10) 0.0042(7) 0.0105(7) 0.0177(8)

loop_
_atom_type_symbol
_atom_type_description
_atom_type_scat_dispersion_real
_atom_type_scat_dispersion_imag
_atom_type_scat_source
C C 0.0033 0.0016 'International Tables Vol C Tables 4.2.6.8 and 6.1.1.4'
H H 0.0000 0.0000 'International Tables Vol C Tables 4.2.6.8 and 6.1.1.4'
N N 0.0061 0.0033 'International Tables Vol C Tables 4.2.6.8 and 6.1.1.4'
O O 0.0106 0.0060 'International Tables Vol C Tables 4.2.6.8 and 6.1.1.4'

loop_
_geom_angle_atom_site_label_1
_geom_angle_atom_site_label_2
_geom_angle_atom_site_label_3
_geom_angle
N1 C1 C2 129.51(19)
N1 C1 C6 108.06(17)
C2 C1 C6 122.4(2)
C3 C2 C1 117.3(2)
C3 C2 H2 121.3
C1 C2 H2 121.3
C2 C3 C4 121.2(2)
C2 C3 H3 119.4
C4 C3 H3 119.4
C5 C4 C3 121.6(2)
C5 C4 H4 119.2
C3 C4 H4 119.2
C4 C5 C6 118.6(2)
C4 C5 H5 120.7
C6 C5 H5 120.7
C5 C6 C1 118.76(19)
C5 C6 C7 134.93(19)
C1 C6 C7 106.15(17)
C8 C7 C6 107.50(17)
C8 C7 C13 123.35(18)
C6 C7 C13 129.14(17)
C7 C8 N1 109.22(17)
C7 C8 C9 126.96(18)
N1 C8 C9 123.81(17)
C8 C9 C10 111.84(16)
C8 C9 C29 110.79(16)
C10 C9 C29 110.96(16)
C8 C9 H9 107.7
C10 C9 H9 107.7
C29 C9 H9 107.7
O1 C10 O2 124.3(2)
O1 C10 C9 124.7(2)
O2 C10 C9 110.95(18)
C12 C11 O2 110.6(3)
C12 C11 H11A 109.5
O2 C11 H11A 109.5
C12 C11 H11B 109.5
O2 C11 H11B 109.5
H11A C11 H11B 108.1
C11 C12 H12A 109.5
C11 C12 H12B 109.5
H12A C12 H12B 109.5
C11 C12 H12C 109.5
H12A C12 H12C 109.5
H12B C12 H12C 109.5
C7 C13 C14 115.52(16)
C7 C13 C37 107.29(16)
C14 C13 C37 113.19(16)
C7 C13 H13 106.8
C14 C13 H13 106.8
C37 C13 H13 106.8
C15 C14 C20 117.84(19)
C15 C14 C13 119.43(18)
C20 C14 C13 122.73(19)
C14 C15 C16 120.8(2)
C14 C15 H15 119.6
C16 C15 H15 119.6
C17 C16 C15 121.5(2)
C17 C16 H16 119.2
C15 C16 H16 119.2
C16 C17 C19 117.4(2)
C16 C17 C18 121.1(2)
C19 C17 C18 121.5(2)
C17 C18 H18A 109.5
C17 C18 H18B 109.5
H18A C18 H18B 109.5
C17 C18 H18C 109.5
H18A C18 H18C 109.5
H18B C18 H18C 109.5
C20 C19 C17 121.6(2)
C20 C19 H19 119.2
C17 C19 H19 119.2
C19 C20 C14 120.8(2)
C19 C20 H20 119.6
C14 C20 H20 119.6
C26 C21 C22 120.8(3)
C26 C21 H21 119.6
C22 C21 H21 119.6
C23 C22 C21 120.2(3)
C23 C22 H22 119.9
C21 C22 H22 119.9
C22 C23 C24 120.0(3)
C22 C23 H23 120.0
C24 C23 H23 120.0
C23 C24 C25 119.9(3)
C23 C24 H24 120.0
C25 C24 H24 120.0
C26 C25 C24 120.5(2)
C26 C25 H25 119.7
C24 C25 H25 119.7
C25 C26 C21 118.5(2)
C25 C26 C27 121.3(2)
C21 C26 C27 120.2(2)
N2 C27 C26 113.56(18)
N2 C27 H27A 108.9
C26 C27 H27A 108.9
N2 C27 H27B 108.9
C26 C27 H27B 108.9
H27A C27 H27B 107.7
O3 C28 N2 125.82(19)
O3 C28 C29 125.97(18)
N2 C28 C29 108.16(17)
C30 C29 C9 115.50(15)
C30 C29 C28 101.72(16)
C9 C29 C28 111.48(16)
C30 C29 C37 111.64(16)
C9 C29 C37 108.46(15)
C28 C29 C37 107.69(15)
C31 C30 C36 119.41(18)
C31 C30 C29 132.21(18)
C36 C30 C29 108.22(17)
C30 C31 C32 120.3(2)
C30 C31 H31 119.9
C32 C31 H31 119.9
C34 C32 C31 118.7(2)
C34 C32 C33 120.6(2)
C31 C32 C33 120.7(2)
C32 C33 H33A 109.5
C32 C33 H33B 109.5
H33A C33 H33B 109.5
C32 C33 H33C 109.5
H33A C33 H33C 109.5
H33B C33 H33C 109.5
C32 C34 C35 122.2(2)
C32 C34 H34 118.9
C35 C34 H34 118.9
C36 C35 C34 117.8(2)
C36 C35 H35 121.1
C34 C35 H35 121.1
C35 C36 C30 121.65(19)
C35 C36 N2 128.0(2)
C30 C36 N2 110.24(17)
C38 C37 C39 107.94(16)
C38 C37 C13 107.36(16)
C39 C37 C13 110.75(16)
C38 C37 C29 110.45(16)
C39 C37 C29 108.88(16)
C13 C37 C29 111.41(15)
N3 C38 C37 177.4(2)
N4 C39 C37 179.5(2)
C1 N1 C8 108.95(16)
C1 N1 H1 125.5
C8 N1 H1 125.5
C28 N2 C36 111.34(16)
C28 N2 C27 123.54(18)
C36 N2 C27 124.66(17)
C10 O2 C11 115.97(19)

loop_
_geom_bond_atom_site_label_1
_geom_bond_atom_site_label_2
_geom_bond_distance
C1 N1 1.378(3)
C1 C2 1.388(3)
C1 C6 1.408(3)
C2 C3 1.378(3)
C2 H2 0.9300
C3 C4 1.392(3)
C3 H3 0.9300
C4 C5 1.373(3)
C4 H4 0.9300
C5 C6 1.402(3)
C5 H5 0.9300
C6 C7 1.441(3)
C7 C8 1.365(3)
C7 C13 1.503(3)
C8 N1 1.379(2)
C8 C9 1.503(3)
C9 C10 1.527(3)
C9 C29 1.555(3)
C9 H9 0.9800
C10 O1 1.192(2)
C10 O2 1.321(3)
C11 C12 1.387(4)
C11 O2 1.465(3)
C11 H11A 0.9700
C11 H11B 0.9700
C12 H12A 0.9600
C12 H12B 0.9600
C12 H12C 0.9600
C13 C14 1.515(3)
C13 C37 1.573(3)
C13 H13 0.9800
C14 C15 1.385(3)
C14 C20 1.389(3)
C15 C16 1.385(3)
C15 H15 0.9300
C16 C17 1.380(3)
C16 H16 0.9300
C17 C19 1.384(3)
C17 C18 1.514(3)
C18 H18A 0.9600
C18 H18B 0.9600
C18 H18C 0.9600
C19 C20 1.380(3)
C19 H19 0.9300
C20 H20 0.9300
C21 C26 1.379(3)
C21 C22 1.382(4)
C21 H21 0.9300
C22 C23 1.358(4)
C22 H22 0.9300
C23 C24 1.373(4)
C23 H23 0.9300
C24 C25 1.386(3)
C24 H24 0.9300
C25 C26 1.379(3)
C25 H25 0.9300
C26 C27 1.510(3)
C27 N2 1.458(3)
C27 H27A 0.9700
C27 H27B 0.9700
C28 O3 1.217(2)
C28 N2 1.354(3)
C28 C29 1.555(3)
C29 C30 1.521(3)
C29 C37 1.590(3)
C30 C31 1.381(3)
C30 C36 1.392(3)
C31 C32 1.395(3)
C31 H31 0.9300
C32 C34 1.380(3)
C32 C33 1.515(3)
C33 H33A 0.9600
C33 H33B 0.9600
C33 H33C 0.9600
C34 C35 1.392(3)
C34 H34 0.9300
C35 C36 1.374(3)
C35 H35 0.9300
C36 N2 1.411(3)
C37 C38 1.483(3)
C37 C39 1.489(3)
C38 N3 1.136(3)
C39 N4 1.135(3)
N1 H1 0.8600

loop_
_geom_hbond_atom_site_label_D
_geom_hbond_atom_site_label_H
_geom_hbond_atom_site_label_A
_geom_hbond_distance_DH
_geom_hbond_distance_HA
_geom_hbond_distance_DA
_geom_hbond_angle_DHA
_geom_hbond_site_symmetry_A
N1 H1 O3 0.86 2.58 3.257(2) 137.0 4_565
